data_8103769
loop_
_publ_author_name
'Meinhart, A.'
'Haussuehl, E.'
'Bohaty, L.'
'Tillmanns, E.'

_publ_section_title
;
 Crystal structures of sulfamates Me Li (N H2 S O3)2 (Me: K, Rb and Cs)
 and physical properties of K Li (N H2 S O3)2 (refractive indices, thermal
 expansion, elastic properties)
;
_journal_name_full 'Zeitschrift fuer Kristallographie (149,1979-)'
_journal_page_first 513
_journal_page_last 521
_journal_volume 216
_journal_year 2001
_chemical_formula_sum 'Cs H4 Li N2 O6 S2'
_chemical_name_systematic 'Cs Li ((N H2) S O3)2'
_space_group_IT_number 2
_symmetry_space_group_name_Hall '-P 1'
_symmetry_space_group_name_H-M 'P -1'
_cell_angle_alpha 74.07
_cell_angle_beta 76.53
_cell_angle_gamma 87.07
_cell_formula_units_Z 2
_cell_length_a 5.535
_cell_length_b 7.877
_cell_length_c 9.857
_cell_volume 401.848
_citation_journal_id_ASTM ZEKRDZ
_cod_data_source_file Meinhart_ZEKRDZ_2001_76.cif
_cod_data_source_block H4Cs1Li1N2O6S2
_cod_original_cell_volume 401.8481
_cod_original_formula_sum 'H4 Cs1 Li1 N2 O6 S2'
_cod_database_code 8103769

loop_
_symmetry_equiv_pos_as_xyz
x,y,z
-x,-y,-z

loop_
_atom_site_label
_atom_site_type_symbol
_atom_site_fract_x
_atom_site_fract_y
_atom_site_fract_z
_atom_site_occupancy
_atom_site_U_iso_or_equiv
H4 H+1 -0.005 0.06 0.355 1 0.0
O6 O-2 -0.0231 0.3575 0.1852 1 0.0
O4 O-2 0.4143 0.3449 0.1848 1 0.0
N1 N-3 0.1515 0.3435 0.5524 1 0.0
S1 S+6 0.3922 0.25583 0.6162 1 0.0
O3 O-2 0.6065 0.2582 0.4964 1 0.0
H2 H+1 0.192 0.446 0.489 1 0.0
Cs1 Cs+1 0.80269 0.24172 -0.08475 1 0.0
O2 O-2 0.436 0.3696 0.7019 1 0.0
H3 H+1 0.285 0.04 0.349 1 0.0
O1 O-2 0.3152 0.0783 0.7009 1 0.0
H1 H+1 0.106 0.291 0.497 1 0.0
S2 S+6 0.1961 0.24718 0.1877 1 0.0
O5 O-2 0.2424 0.1563 0.0741 1 0.0
N2 N-3 0.1344 0.1057 0.3485 1 0.0
Li1 Li+1 0.6464 0.3858 0.2902 1 0.0
